data_1535244
loop_
_publ_author_name
'Heying, B.'
'Poettgen, R.'
'Hoffmann, R.D.'
'Mishra, R.'
'Valldor, M.'
'Rodewald, U.C.'

_publ_section_title
;
 Synthesis, structure and magnetic properties of the silicides RE Ir Si
 (RE = Ce, Pr, Er, Tm, Lu) and Sm Ir0.266(8) Si1.734(8)
;
_journal_name_full
;
Monatshefte fuer Chemie und verwandte Teile anderer Wissenschaften (109,1978-)
;
_journal_page_first 1335
_journal_page_last 1347
_journal_volume 135
_journal_year 2004
_chemical_formula_sum 'Er Ir Si'
_space_group_IT_number 62
_symmetry_space_group_name_Hall '-P 2ac 2n'
_symmetry_space_group_name_H-M 'P n m a'
_cell_angle_alpha 90
_cell_angle_beta 90
_cell_angle_gamma 90
_cell_formula_units_Z 4
_cell_length_a 6.734
_cell_length_b 4.161
_cell_length_c 7.449
_cell_volume 208.722
_citation_journal_id_ASTM MOCMB7
_cod_data_source_file Heying_MOCMB7_2004_1493.cif
_cod_data_source_block Er1Ir1Si1
_cod_original_cell_volume 208.7223
_cod_original_formula_sum 'Er1 Ir1 Si1'
_cod_database_code 1535244

loop_
_symmetry_equiv_pos_as_xyz
x,y,z
-x+1/2,-y,z+1/2
x+1/2,-y+1/2,-z+1/2
-x,y+1/2,-z
-x,-y,-z
x-1/2,y,-z-1/2
-x-1/2,y-1/2,z-1/2
x,-y-1/2,z

loop_
_atom_site_label
_atom_site_type_symbol
_atom_site_fract_x
_atom_site_fract_y
_atom_site_fract_z
_atom_site_occupancy
_atom_site_U_iso_or_equiv
Ir1 Ir 0.34306 0.25 0.436 1 0.0
Er1 Er 0.99364 0.25 0.68644 1 0.0
Si1 Si 0.2053 0.25 0.1129 1 0.0
